data_7032412
loop_
_publ_author_name
'Du, Yu'
'Yu, Jihong'
'Hong, Xueming'
'Li, Xuejin'
'Tian, Xiaoqing'

_publ_section_title
;
 Charge transfer from cobaltammine complex cations to metal fluoride
 anions in molecular solids with novel photoelectronic effects (metal:
 zirconium, titanium).
;
_journal_issue 37
_journal_name_full 'Dalton transactions (Cambridge, England : 2003)'
_journal_page_first 14039
_journal_page_last 14044
_journal_paper_doi 10.1039/c4dt01543f
_journal_volume 43
_journal_year 2014
_chemical_formula_sum 'C18 H59 Cl Co F6 N6 O3.5 P0 Si0 Zr'
_chemical_formula_weight 715.31
_chemical_name_systematic
; 
 ? 
;
_space_group_IT_number 15
_symmetry_space_group_name_Hall '-C 2yc'
_symmetry_space_group_name_H-M 'C 1 2/c 1'
_atom_sites_solution_hydrogens geom
_atom_sites_solution_primary direct
_atom_sites_solution_secondary difmap
_audit_creation_method SHELXL-97
_cell_angle_alpha 90.00
_cell_angle_beta 99.21(3)
_cell_angle_gamma 90.00
_cell_formula_units_Z 8
_cell_length_a 21.592(4)
_cell_length_b 13.944(3)
_cell_length_c 18.920(4)
_cell_measurement_temperature 293(2)
_cell_volume 5623(2)
_computing_structure_refinement 'SHELXL-97 (Sheldrick, 1997)'
_computing_structure_solution 'SHELXS-97 (Sheldrick, 1990)'
_diffrn_ambient_temperature 293(2)
_diffrn_measured_fraction_theta_full 0.990
_diffrn_measured_fraction_theta_max 0.990
_diffrn_radiation_monochromator graphite
_diffrn_radiation_source 'fine-focus sealed tube'
_diffrn_radiation_type MoK\a
_diffrn_radiation_wavelength 0.71073
_diffrn_reflns_av_R_equivalents 0.0562
_diffrn_reflns_av_sigmaI/netI 0.0497
_diffrn_reflns_limit_h_max 27
_diffrn_reflns_limit_h_min -27
_diffrn_reflns_limit_k_max 18
_diffrn_reflns_limit_k_min -18
_diffrn_reflns_limit_l_max 24
_diffrn_reflns_limit_l_min -24
_diffrn_reflns_number 25438
_diffrn_reflns_theta_full 27.42
_diffrn_reflns_theta_max 27.42
_diffrn_reflns_theta_min 3.12
_exptl_absorpt_coefficient_mu 1.130
_exptl_crystal_density_diffrn 1.690
_exptl_crystal_density_method 'not measured'
_exptl_crystal_F_000 3000
_refine_diff_density_max 4.324
_refine_diff_density_min -5.368
_refine_diff_density_rms 0.327
_refine_ls_extinction_method none
_refine_ls_goodness_of_fit_ref 1.067
_refine_ls_hydrogen_treatment mixed
_refine_ls_matrix_type full
_refine_ls_number_parameters 330
_refine_ls_number_reflns 6357
_refine_ls_number_restraints 0
_refine_ls_restrained_S_all 1.067
_refine_ls_R_factor_all 0.1614
_refine_ls_R_factor_gt 0.1406
_refine_ls_shift/su_max 0.267
_refine_ls_shift/su_mean 0.039
_refine_ls_structure_factor_coef Fsqd
_refine_ls_weighting_details 'calc w=1/[\s^2^(Fo^2^)+(0.4200P)^2^+0.0000P] where P=(Fo^2^+2Fc^2^)/3'
_refine_ls_weighting_scheme calc
_refine_ls_wR_factor_gt 0.4438
_refine_ls_wR_factor_ref 0.4743
_reflns_number_gt 4735
_reflns_number_total 6357
_reflns_threshold_expression >2sigma(I)
_cod_duplicate_entry 7031788
_cod_data_source_file c4dt01543f2.cif
_cod_data_source_block a
_cod_original_formula_sum 'C18 H59 Cl Co F6 N6 O3.50 P0 Si0 Zr'
_cod_database_code 7032412

loop_
_symmetry_equiv_pos_as_xyz
'x, y, z'
'-x, y, -z+1/2'
'x+1/2, y+1/2, z'
'-x+1/2, y+1/2, -z+1/2'
'-x, -y, -z'
'x, -y, z-1/2'
'-x+1/2, -y+1/2, -z'
'x+1/2, -y+1/2, z-1/2'

loop_
_atom_site_label
_atom_site_type_symbol
_atom_site_fract_x
_atom_site_fract_y
_atom_site_fract_z
_atom_site_U_iso_or_equiv
_atom_site_adp_type
_atom_site_occupancy
_atom_site_symmetry_multiplicity
_atom_site_calc_flag
_atom_site_refinement_flags
Co1 Co 0.19252(4) 0.51847(7) 0.11421(5) 0.0196(4) Uani 1 1 d .
N6 N 0.1492(3) 0.5755(5) 0.1886(3) 0.0248(12) Uani 1 1 d .
H6A H 0.1098 0.5528 0.1844 0.080 Uiso 1 1 calc .
H6B H 0.1696 0.5601 0.2325 0.080 Uiso 1 1 calc .
N5 N 0.2426(3) 0.4698(5) 0.0418(4) 0.0272(13) Uani 1 1 d .
H5A H 0.2424 0.4052 0.0415 0.080 Uiso 1 1 calc .
H5B H 0.2258 0.4905 -0.0021 0.080 Uiso 1 1 calc .
N4 N 0.1130(3) 0.4780(5) 0.0560(4) 0.0283(14) Uani 1 1 d .
H4A H 0.0808 0.5080 0.0715 0.080 Uiso 1 1 calc .
H4B H 0.1128 0.4948 0.0100 0.080 Uiso 1 1 calc .
N3 N 0.1858(3) 0.6460(5) 0.0683(3) 0.0243(12) Uani 1 1 d .
H3A H 0.2229 0.6766 0.0769 0.080 Uiso 1 1 calc .
H3B H 0.1744 0.6400 0.0206 0.080 Uiso 1 1 calc .
N2 N 0.2746(3) 0.5523(5) 0.1713(3) 0.0266(13) Uani 1 1 d .
H2A H 0.2813 0.6158 0.1687 0.080 Uiso 1 1 calc .
H2B H 0.2752 0.5365 0.2175 0.080 Uiso 1 1 calc .
N1 N 0.1911(3) 0.3904(4) 0.1600(3) 0.0242(12) Uani 1 1 d .
H1A H 0.2204 0.3523 0.1457 0.080 Uiso 1 1 calc .
H1B H 0.1997 0.3964 0.2079 0.080 Uiso 1 1 calc .
C18 C 0.1265(3) 0.3461(5) 0.1385(4) 0.0266(15) Uani 1 1 d .
H18 H 0.0978 0.3750 0.1676 0.080 Uiso 1 1 calc .
C17 C 0.3086(3) 0.5059(5) 0.0609(4) 0.0252(15) Uani 1 1 d .
H17 H 0.3091 0.5739 0.0479 0.080 Uiso 1 1 calc .
C16 C 0.1050(3) 0.3727(6) 0.0609(4) 0.0309(16) Uani 1 1 d .
H16 H 0.1320 0.3407 0.0311 0.080 Uiso 1 1 calc .
C15 C 0.4213(4) 0.4886(7) 0.0497(6) 0.042(2) Uani 1 1 d .
H15A H 0.4509 0.4515 0.0273 0.080 Uiso 1 1 calc .
H15B H 0.4248 0.5552 0.0360 0.080 Uiso 1 1 calc .
C14 C 0.0380(4) 0.3408(7) 0.0379(5) 0.039(2) Uani 1 1 d .
H14A H 0.0241 0.3575 -0.0119 0.080 Uiso 1 1 calc .
H14B H 0.0108 0.3723 0.0668 0.080 Uiso 1 1 calc .
C13 C 0.3253(3) 0.4976(5) 0.1413(4) 0.0231(14) Uani 1 1 d .
H13 H 0.3234 0.4300 0.1549 0.080 Uiso 1 1 calc .
C12 C 0.1266(4) 0.2374(6) 0.1492(5) 0.040(2) Uani 1 1 d .
H12A H 0.1394 0.2220 0.1994 0.080 Uiso 1 1 calc .
H12B H 0.1559 0.2075 0.1221 0.080 Uiso 1 1 calc .
C11 C 0.3900(3) 0.5350(6) 0.1681(5) 0.0295(16) Uani 1 1 d .
H11A H 0.4003 0.5256 0.2194 0.080 Uiso 1 1 calc .
H11B H 0.3920 0.6031 0.1582 0.080 Uiso 1 1 calc .
C10 C 0.1362(3) 0.7022(6) 0.1002(4) 0.0273(15) Uani 1 1 d .
H10 H 0.0949 0.6764 0.0803 0.080 Uiso 1 1 calc .
C9 C 0.4377(4) 0.4798(7) 0.1294(6) 0.040(2) Uani 1 1 d .
H9A H 0.4795 0.5052 0.1448 0.080 Uiso 1 1 calc .
H9B H 0.4379 0.4126 0.1427 0.080 Uiso 1 1 calc .
C8 C 0.1482(4) 0.6819(6) 0.1792(4) 0.0313(16) Uani 1 1 d .
H8 H 0.1898 0.7069 0.1988 0.080 Uiso 1 1 calc .
C7 C 0.3558(4) 0.4535(6) 0.0236(5) 0.0352(17) Uani 1 1 d .
H7A H 0.3535 0.3852 0.0326 0.080 Uiso 1 1 calc .
H7B H 0.3456 0.4636 -0.0277 0.080 Uiso 1 1 calc .
C6 C 0.1000(4) 0.7317(6) 0.2176(5) 0.0361(18) Uani 1 1 d .
H6C H 0.1110 0.7229 0.2689 0.080 Uiso 1 1 calc .
H6D H 0.0587 0.7043 0.2022 0.080 Uiso 1 1 calc .
C5 C 0.1365(4) 0.8100(7) 0.0836(5) 0.0362(18) Uani 1 1 d .
H5C H 0.1781 0.8359 0.0992 0.080 Uiso 1 1 calc .
H5D H 0.1258 0.8200 0.0323 0.080 Uiso 1 1 calc .
C4 C 0.0901(5) 0.8608(7) 0.1213(6) 0.051(2) Uani 1 1 d .
H4C H 0.0938 0.9294 0.1144 0.080 Uiso 1 1 calc .
H4D H 0.0480 0.8418 0.1001 0.080 Uiso 1 1 calc .
C3 C 0.0353(5) 0.2303(8) 0.0478(7) 0.055(3) Uani 1 1 d .
H3C H -0.0078 0.2089 0.0348 0.080 Uiso 1 1 calc .
H3D H 0.0600 0.1995 0.0158 0.080 Uiso 1 1 calc .
C2 C 0.0994(6) 0.8398(6) 0.1990(7) 0.053(3) Uani 1 1 d .
H2C H 0.0662 0.8707 0.2197 0.080 Uiso 1 1 calc .
H2D H 0.1389 0.8678 0.2212 0.080 Uiso 1 1 calc .
C1 C 0.0594(5) 0.1997(7) 0.1231(7) 0.050(2) Uani 1 1 d .
H1C H 0.0594 0.1302 0.1256 0.080 Uiso 1 1 calc .
H1D H 0.0315 0.2236 0.1545 0.080 Uiso 1 1 calc .
Zr1 Zr 0.34001(7) 0.83992(10) 0.13622(8) 0.0713(6) Uani 1 1 d .
Cl1 Cl 0.28621(13) 1.2360(2) 0.10303(19) 0.0607(8) Uani 1 1 d .
F6 F 0.2801(2) 0.9129(4) 0.0868(3) 0.0411(12) Uani 1 1 d .
F5 F 0.3634(3) 0.9377(4) 0.1900(3) 0.0472(13) Uani 1 1 d .
F4 F 0.3114(3) 0.7411(4) 0.0829(4) 0.0539(15) Uani 1 1 d .
F3 F 0.3861(3) 0.8731(5) 0.0745(3) 0.0503(14) Uani 1 1 d .
F2 F 0.3980(3) 0.7742(4) 0.1829(4) 0.0544(15) Uani 1 1 d .
F1 F 0.2870(3) 0.8074(6) 0.1926(3) 0.0630(19) Uani 1 1 d .
O3W O 0.5000 0.8831(7) 0.2500 0.047(2) Uani 1 2 d S
O2W O 0.2399(4) 1.0496(6) 0.1802(4) 0.0535(18) Uani 1 1 d .
O1W O 0.0158(3) 0.5293(5) 0.1509(4) 0.0503(18) Uani 1 1 d .
O4W O 0.3918(4) 1.0867(6) 0.1010(4) 0.0555(19) Uani 1 1 d .

loop_
_atom_site_aniso_label
_atom_site_aniso_U_11
_atom_site_aniso_U_22
_atom_site_aniso_U_33
_atom_site_aniso_U_23
_atom_site_aniso_U_13
_atom_site_aniso_U_12
Co1 0.0142(6) 0.0208(6) 0.0239(6) 0.0016(3) 0.0031(4) 0.0020(3)
N6 0.017(3) 0.029(3) 0.028(3) 0.005(2) 0.003(2) 0.001(2)
N5 0.019(3) 0.032(3) 0.031(3) -0.001(3) 0.003(2) 0.002(2)
N4 0.016(3) 0.033(4) 0.036(3) 0.002(3) 0.005(2) 0.005(2)
N3 0.026(3) 0.026(3) 0.023(3) 0.003(2) 0.010(2) 0.006(2)
N2 0.027(3) 0.027(3) 0.027(3) -0.002(2) 0.006(2) 0.002(2)
N1 0.019(3) 0.023(3) 0.030(3) 0.004(2) 0.001(2) 0.002(2)
C18 0.022(3) 0.025(4) 0.032(4) 0.003(3) 0.004(3) -0.003(3)
C17 0.019(3) 0.024(3) 0.033(4) 0.006(3) 0.003(3) -0.001(3)
C16 0.023(3) 0.035(4) 0.034(4) -0.007(3) 0.003(3) -0.005(3)
C15 0.025(4) 0.032(4) 0.073(7) 0.009(4) 0.023(4) 0.001(3)
C14 0.033(4) 0.039(5) 0.043(5) -0.007(4) 0.002(3) -0.008(3)
C13 0.019(3) 0.014(3) 0.036(4) 0.001(3) 0.001(3) 0.003(2)
C12 0.037(4) 0.025(4) 0.059(6) 0.003(4) 0.007(4) -0.006(3)
C11 0.019(3) 0.027(4) 0.042(4) 0.005(3) 0.005(3) 0.005(3)
C10 0.025(3) 0.024(4) 0.033(4) -0.003(3) 0.006(3) 0.006(3)
C9 0.021(4) 0.044(5) 0.056(6) 0.007(4) 0.006(4) 0.004(3)
C8 0.036(4) 0.029(4) 0.031(4) 0.003(3) 0.008(3) 0.006(3)
C7 0.034(4) 0.034(4) 0.041(4) -0.004(4) 0.014(3) 0.003(3)
C6 0.043(4) 0.031(4) 0.037(4) -0.008(3) 0.015(3) 0.007(3)
C5 0.034(4) 0.032(4) 0.043(5) 0.011(4) 0.008(3) 0.002(3)
C4 0.061(6) 0.034(5) 0.057(6) -0.004(4) 0.011(5) 0.019(5)
C3 0.048(5) 0.041(6) 0.078(8) -0.023(5) 0.014(5) -0.021(4)
C2 0.068(7) 0.024(5) 0.069(7) -0.006(4) 0.018(5) 0.013(4)
C1 0.046(5) 0.030(5) 0.079(8) 0.002(5) 0.021(5) -0.016(4)
Zr1 0.0727(10) 0.0691(10) 0.0712(10) -0.0010(6) 0.0087(7) -0.0015(6)
Cl1 0.0482(14) 0.0413(14) 0.096(2) 0.0056(13) 0.0236(14) 0.0116(11)
F6 0.036(3) 0.049(3) 0.036(3) 0.004(2) -0.001(2) 0.002(2)
F5 0.061(3) 0.036(3) 0.043(3) -0.002(2) 0.004(2) 0.011(3)
F4 0.056(4) 0.042(3) 0.059(4) -0.009(3) -0.004(3) -0.003(3)
F3 0.038(3) 0.059(4) 0.052(3) -0.008(3) 0.002(2) -0.006(3)
F2 0.062(4) 0.034(3) 0.065(4) -0.005(3) 0.003(3) -0.003(3)
F1 0.042(3) 0.101(5) 0.045(3) 0.027(3) 0.003(2) -0.009(3)
O3W 0.034(4) 0.050(6) 0.058(6) 0.000 0.011(4) 0.000
O2W 0.070(5) 0.058(4) 0.035(3) 0.005(3) 0.016(3) 0.018(4)
O1W 0.027(3) 0.051(4) 0.075(5) 0.000(3) 0.012(3) 0.002(3)
O4W 0.054(4) 0.052(4) 0.064(5) 0.011(4) 0.023(4) 0.012(3)

loop_
_atom_type_symbol
_atom_type_description
_atom_type_scat_dispersion_real
_atom_type_scat_dispersion_imag
_atom_type_scat_source
C C 0.0033 0.0016 'International Tables Vol C Tables 4.2.6.8 and 6.1.1.4'
H H 0.0000 0.0000 'International Tables Vol C Tables 4.2.6.8 and 6.1.1.4'
N N 0.0061 0.0033 'International Tables Vol C Tables 4.2.6.8 and 6.1.1.4'
O O 0.0106 0.0060 'International Tables Vol C Tables 4.2.6.8 and 6.1.1.4'
F F 0.0171 0.0103 'International Tables Vol C Tables 4.2.6.8 and 6.1.1.4'
P P 0.1023 0.0942 'International Tables Vol C Tables 4.2.6.8 and 6.1.1.4'
Cl Cl 0.1484 0.1585 'International Tables Vol C Tables 4.2.6.8 and 6.1.1.4'
Co Co 0.3494 0.9721 'International Tables Vol C Tables 4.2.6.8 and 6.1.1.4'
Si Si 0.0817 0.0704 'International Tables Vol C Tables 4.2.6.8 and 6.1.1.4'
Zr Zr -2.9673 0.5597 'International Tables Vol C Tables 4.2.6.8 and 6.1.1.4'

loop_
_geom_angle_atom_site_label_1
_geom_angle_atom_site_label_2
_geom_angle_atom_site_label_3
_geom_angle
N4 Co1 N3 90.9(3)
N4 Co1 N2 176.8(3)
N3 Co1 N2 91.3(3)
N4 Co1 N6 92.6(3)
N3 Co1 N6 86.6(2)
N2 Co1 N6 90.0(2)
N4 Co1 N1 85.0(3)
N3 Co1 N1 174.9(2)
N2 Co1 N1 92.9(3)
N6 Co1 N1 90.5(3)
N4 Co1 N5 92.2(3)
N3 Co1 N5 90.8(3)
N2 Co1 N5 85.4(3)
N6 Co1 N5 174.6(3)
N1 Co1 N5 92.3(3)
C8 N6 Co1 108.3(5)
C8 N6 H6A 110.0
Co1 N6 H6A 110.1
C8 N6 H6B 110.0
Co1 N6 H6B 110.1
H6A N6 H6B 108.3
C17 N5 Co1 108.6(5)
C17 N5 H5A 109.9
Co1 N5 H5A 110.0
C17 N5 H5B 109.9
Co1 N5 H5B 110.0
H5A N5 H5B 108.3
C16 N4 Co1 110.4(5)
C16 N4 H4A 109.6
Co1 N4 H4A 109.5
C16 N4 H4B 109.6
Co1 N4 H4B 109.5
H4A N4 H4B 108.2
C10 N3 Co1 107.2(4)
C10 N3 H3A 110.3
Co1 N3 H3A 110.3
C10 N3 H3B 110.3
Co1 N3 H3B 110.3
H3A N3 H3B 108.5
C13 N2 Co1 108.3(4)
C13 N2 H2A 110.0
Co1 N2 H2A 110.0
C13 N2 H2B 110.0
Co1 N2 H2B 110.1
H2A N2 H2B 108.4
C18 N1 Co1 109.0(4)
C18 N1 H1A 109.9
Co1 N1 H1A 109.8
C18 N1 H1B 109.9
Co1 N1 H1B 109.9
H1A N1 H1B 108.3
C16 C18 N1 106.6(6)
C16 C18 C12 111.4(7)
N1 C18 C12 112.7(6)
C16 C18 H18 108.7
N1 C18 H18 108.7
C12 C18 H18 108.7
N5 C17 C13 106.4(6)
N5 C17 C7 114.2(6)
C13 C17 C7 111.2(6)
N5 C17 H17 108.3
C13 C17 H17 108.3
C7 C17 H17 108.3
N4 C16 C18 106.4(6)
N4 C16 C14 112.9(7)
C18 C16 C14 109.8(7)
N4 C16 H16 109.2
C18 C16 H16 109.2
C14 C16 H16 109.2
C9 C15 C7 111.2(7)
C9 C15 H15A 109.4
C7 C15 H15A 109.3
C9 C15 H15B 109.5
C7 C15 H15B 109.4
H15A C15 H15B 108.0
C16 C14 C3 108.1(8)
C16 C14 H14A 110.1
C3 C14 H14A 110.1
C16 C14 H14B 110.1
C3 C14 H14B 110.1
H14A C14 H14B 108.4
C11 C13 C17 111.9(6)
C11 C13 N2 112.8(6)
C17 C13 N2 105.5(6)
C11 C13 H13 108.8
C17 C13 H13 108.8
N2 C13 H13 108.8
C18 C12 C1 108.2(7)
C18 C12 H12A 110.1
C1 C12 H12A 110.0
C18 C12 H12B 110.1
C1 C12 H12B 110.0
H12A C12 H12B 108.4
C13 C11 C9 108.6(7)
C13 C11 H11A 110.0
C9 C11 H11A 110.0
C13 C11 H11B 110.0
C9 C11 H11B 110.0
H11A C11 H11B 108.3
C8 C10 N3 106.1(6)
C8 C10 C5 112.4(7)
N3 C10 C5 113.3(6)
C8 C10 H10 108.2
N3 C10 H10 108.3
C5 C10 H10 108.2
C15 C9 C11 111.5(7)
C15 C9 H9A 109.3
C11 C9 H9A 109.3
C15 C9 H9B 109.4
C11 C9 H9B 109.4
H9A C9 H9B 108.0
N6 C8 C10 107.6(6)
N6 C8 C6 113.1(7)
C10 C8 C6 111.5(7)
N6 C8 H8 108.2
C10 C8 H8 108.1
C6 C8 H8 108.2
C15 C7 C17 110.9(7)
C15 C7 H7A 109.5
C17 C7 H7A 109.4
C15 C7 H7B 109.5
C17 C7 H7B 109.4
H7A C7 H7B 108.1
C8 C6 C2 108.4(8)
C8 C6 H6C 110.0
C2 C6 H6C 110.1
C8 C6 H6D 110.0
C2 C6 H6D 110.0
H6C C6 H6D 108.4
C4 C5 C10 110.0(7)
C4 C5 H5C 109.6
C10 C5 H5C 109.7
C4 C5 H5D 109.6
C10 C5 H5D 109.8
H5C C5 H5D 108.2
C2 C4 C5 112.6(8)
C2 C4 H4C 109.1
C5 C4 H4C 109.1
C2 C4 H4D 109.1
C5 C4 H4D 109.1
H4C C4 H4D 107.8
C1 C3 C14 112.5(8)
C1 C3 H3C 109.0
C14 C3 H3C 109.1
C1 C3 H3D 109.1
C14 C3 H3D 109.1
H3C C3 H3D 107.8
C4 C2 C6 114.3(8)
C4 C2 H2C 108.7
C6 C2 H2C 108.6
C4 C2 H2D 108.7
C6 C2 H2D 108.6
H2C C2 H2D 107.6
C3 C1 C12 111.9(8)
C3 C1 H1C 109.2
C12 C1 H1C 109.3
C3 C1 H1D 109.2
C12 C1 H1D 109.3
H1C C1 H1D 107.9
F2 Zr1 F3 92.3(3)
F2 Zr1 F5 89.8(3)
F3 Zr1 F5 92.4(3)
F2 Zr1 F1 92.5(3)
F3 Zr1 F1 174.5(3)
F5 Zr1 F1 90.2(4)
F2 Zr1 F4 92.2(3)
F3 Zr1 F4 90.5(3)
F5 Zr1 F4 176.4(3)
F1 Zr1 F4 86.7(4)
F2 Zr1 F6 178.2(3)
F3 Zr1 F6 86.5(3)
F5 Zr1 F6 88.8(3)
F1 Zr1 F6 88.7(3)
F4 Zr1 F6 89.3(3)

loop_
_geom_bond_atom_site_label_1
_geom_bond_atom_site_label_2
_geom_bond_distance
Co1 N4 1.968(6)
Co1 N3 1.974(6)
Co1 N2 1.980(6)
Co1 N6 1.978(6)
Co1 N1 1.987(6)
Co1 N5 1.995(7)
N6 C8 1.494(10)
N6 H6A 0.9007
N6 H6B 0.8999
N5 C17 1.499(9)
N5 H5A 0.8998
N5 H5B 0.9004
N4 C16 1.484(11)
N4 H4A 0.8998
N4 H4B 0.8997
N3 C10 1.526(9)
N3 H3A 0.9002
N3 H3B 0.8998
N2 C13 1.516(9)
N2 H2A 0.9003
N2 H2B 0.8996
N1 C18 1.519(9)
N1 H1A 0.9001
N1 H1B 0.8997
C18 C16 1.514(11)
C18 C12 1.530(11)
C18 H18 0.9798
C17 C13 1.512(11)
C17 C7 1.517(11)
C17 H17 0.9805
C16 C14 1.510(11)
C16 H16 0.9802
C15 C9 1.497(15)
C15 C7 1.505(13)
C15 H15A 0.9704
C15 H15B 0.9696
C14 C3 1.555(14)
C14 H14A 0.9700
C14 H14B 0.9704
C13 C11 1.501(10)
C13 H13 0.9797
C12 C1 1.549(13)
C12 H12A 0.9704
C12 H12B 0.9696
C11 C9 1.558(12)
C11 H11A 0.9703
C11 H11B 0.9700
C10 C8 1.503(11)
C10 C5 1.536(12)
C10 H10 0.9796
C9 H9A 0.9703
C9 H9B 0.9700
C8 C6 1.528(11)
C8 H8 0.9802
C7 H7A 0.9696
C7 H7B 0.9700
C6 C2 1.548(13)
C6 H6C 0.9695
C6 H6D 0.9704
C5 C4 1.499(14)
C5 H5C 0.9705
C5 H5D 0.9697
C4 C2 1.482(17)
C4 H4C 0.9706
C4 H4D 0.9699
C3 C1 1.497(18)
C3 H3C 0.9705
C3 H3D 0.9694
C2 H2C 0.9703
C2 H2D 0.9698
C1 H1C 0.9703
C1 H1D 0.9703
Zr1 F2 1.683(6)
Zr1 F3 1.714(6)
Zr1 F5 1.727(6)
Zr1 F1 1.744(6)
Zr1 F4 1.761(6)
Zr1 F6 1.787(5)

loop_
_geom_hbond_atom_site_label_D
_geom_hbond_atom_site_label_H
_geom_hbond_atom_site_label_A
_geom_hbond_distance_DH
_geom_hbond_distance_HA
_geom_hbond_distance_DA
_geom_hbond_angle_DHA
_geom_hbond_site_symmetry_A
N6 H6B O2W 0.90 2.35 3.181(10) 152.9 4_545
N6 H6B F5 0.90 2.43 3.040(8) 125.2 4_545
N5 H5B F6 0.90 2.08 2.908(8) 152.3 7_565
N4 H4A O1W 0.90 2.23 3.058(10) 152.0 .
N4 H4B O4W 0.90 2.38 3.090(11) 136.3 7_565
N4 H4B F3 0.90 2.44 3.228(9) 146.1 7_565
N3 H3A F4 0.90 2.10 2.991(9) 172.1 .
N3 H3B F3 0.90 2.05 2.904(9) 156.9 7_565
N3 H3B F6 0.90 2.51 3.242(8) 139.4 7_565
N3 H3B F4 0.90 2.62 3.275(9) 130.1 7_565
N2 H2A F4 0.90 2.54 3.283(9) 140.5 .
N2 H2B O2W 0.90 2.02 2.877(9) 158.4 4_545
N1 H1A Cl1 0.90 2.38 3.274(7) 171.9 1_545
N1 H1B F1 0.90 2.23 2.987(10) 140.8 4_545
N1 H1B F5 0.90 2.60 3.309(9) 136.0 4_545
